data_4074917
loop_
_publ_author_name
'Bentz, Dirk'
'Wolmersh\"auser, Gotthelf'
'Sitzmann, Helmut'

_publ_section_title
;
 Bis(alkylcyclopentadienyl)cadmium Complexes and
 Alkylcyclopentadienyl(mesityl)cadmium:&#x00A0; Synthesis and Structure
;
_journal_issue 13
_journal_name_full Organometallics
_journal_page_first 3175
_journal_paper_doi 10.1021/om0510021
_journal_volume 25
_journal_year 2006
_chemical_formula_sum 'C34 H58 Cd'
_chemical_formula_weight 579.20
_chemical_name_systematic
; 
 ? 
;
_space_group_IT_number 14
_symmetry_cell_setting monoclinic
_symmetry_space_group_name_Hall '-P 2yn'
_symmetry_space_group_name_H-M 'P 1 21/n 1'
_atom_sites_solution_hydrogens geom
_atom_sites_solution_primary direct
_atom_sites_solution_secondary difmap
_audit_creation_method SHELXL-97
_cell_angle_alpha 90.00
_cell_angle_beta 98.804(7)
_cell_angle_gamma 90.00
_cell_formula_units_Z 2
_cell_length_a 8.9989(5)
_cell_length_b 11.6066(9)
_cell_length_c 15.7313(10)
_cell_measurement_reflns_used 6302
_cell_measurement_temperature 193(2)
_cell_measurement_theta_max 28
_cell_measurement_theta_min 2.4
_cell_volume 1623.72(19)
_computing_cell_refinement 'Stoe IPDS V2.63'
_computing_data_collection 'Stoe IPDS V2.63'
_computing_data_reduction 'Stoe IPDS V2.63'
_computing_molecular_graphics 'Siemens SHELXTL'
_computing_publication_material 'Siemens SHELXTL'
_computing_structure_refinement 'SHELXL-97 (Sheldrick, 1997)'
_computing_structure_solution 'SIR97 (Giacovazzo et al., 1997)'
_diffrn_ambient_temperature 193(2)
_diffrn_measured_fraction_theta_full 0.949
_diffrn_measured_fraction_theta_max 0.949
_diffrn_measurement_device_type 'Stoe IPDS'
_diffrn_measurement_method \F-Oscillation
_diffrn_radiation_monochromator graphite
_diffrn_radiation_source 'fine-focus sealed tube'
_diffrn_radiation_type MoK\a
_diffrn_radiation_wavelength 0.71073
_diffrn_reflns_av_R_equivalents 0.0898
_diffrn_reflns_av_sigmaI/netI 0.0631
_diffrn_reflns_limit_h_max 11
_diffrn_reflns_limit_h_min -11
_diffrn_reflns_limit_k_max 14
_diffrn_reflns_limit_k_min -14
_diffrn_reflns_limit_l_max 19
_diffrn_reflns_limit_l_min -19
_diffrn_reflns_number 17136
_diffrn_reflns_theta_full 26.73
_diffrn_reflns_theta_max 26.73
_diffrn_reflns_theta_min 2.62
_exptl_absorpt_coefficient_mu 0.691
_exptl_absorpt_correction_T_max 0.8975
_exptl_absorpt_correction_T_min 0.8463
_exptl_absorpt_correction_type none
_exptl_crystal_colour colourless
_exptl_crystal_density_diffrn 1.185
_exptl_crystal_density_method 'not measured'
_exptl_crystal_description 'transparent block'
_exptl_crystal_F_000 620
_exptl_crystal_size_max 0.25
_exptl_crystal_size_mid 0.25
_exptl_crystal_size_min 0.16
_refine_diff_density_max 0.345
_refine_diff_density_min -0.500
_refine_diff_density_rms 0.063
_refine_ls_extinction_method none
_refine_ls_goodness_of_fit_ref 0.884
_refine_ls_hydrogen_treatment constr
_refine_ls_matrix_type full
_refine_ls_number_parameters 169
_refine_ls_number_reflns 3450
_refine_ls_number_restraints 0
_refine_ls_restrained_S_all 0.884
_refine_ls_R_factor_all 0.0528
_refine_ls_R_factor_gt 0.0284
_refine_ls_shift/su_max 0.000
_refine_ls_shift/su_mean 0.000
_refine_ls_structure_factor_coef Fsqd
_refine_ls_weighting_details 'w=1/[\s^2^(Fo^2^)+(0.0300P)^2^+0.0000P] where P=(Fo^2^+2Fc^2^)/3'
_refine_ls_weighting_scheme calc
_refine_ls_wR_factor_gt 0.0636
_refine_ls_wR_factor_ref 0.0678
_reflns_number_gt 2305
_reflns_number_total 3450
_reflns_threshold_expression >2sigma(I)
_cod_data_source_file om0510021si20051124_082522.cif
_cod_data_source_block 0451
_cod_depositor_comments
;
The following automatic conversions were performed:

'_symmetry_cell_setting' value 'Monoclinic' changed to 'monoclinic'
according to /home/saulius/struct/CIF-dictionaries/cif_core.dic
dictionary named 'cif_core.dic' version 2.4.1 from
2010-06-29.

'_exptl_absorpt_correction_type' value 'None' changed to
'none' according to
/home/saulius/struct/CIF-dictionaries/cif_core.dic dictionary named
'cif_core.dic' version 2.4.1 from 2010-06-29.

Automatic conversion script
Id: cif_fix_values 1715 2011-07-08 13:25:40Z adriana 

The following automatic conversions were performed:

'_refine_ls_weighting_scheme' value 'calc
w=1/[\s^2^(Fo^2^)+(0.0300P)^2^+0.0000P] where P=(Fo^2^+2Fc^2^)/3' was
changed to 'calc'. New tag '_refine_ls_weighting_details' was
created. The value of the new tag was set to
'w=1/[\s^2^(Fo^2^)+(0.0300P)^2^+0.0000P] where P=(Fo^2^+2Fc^2^)/3'.

Automatic conversion script
Id: cif_fix_values 3143 2015-03-26 13:38:13Z robertas 
;
_cod_original_sg_symbol_H-M P2(1)/n
_cod_database_code 4074917

loop_
_symmetry_equiv_pos_as_xyz
'x, y, z'
'-x+1/2, y+1/2, -z+1/2'
'-x, -y, -z'
'x-1/2, -y-1/2, z-1/2'

loop_
_atom_site_label
_atom_site_type_symbol
_atom_site_fract_x
_atom_site_fract_y
_atom_site_fract_z
_atom_site_U_iso_or_equiv
_atom_site_adp_type
_atom_site_occupancy
_atom_site_calc_flag
_atom_site_refinement_flags
Cd1 Cd 1.0000 0.0000 0.0000 0.02898(8) Uani 1 d S
C1 C 1.0116(3) 0.15457(19) 0.08182(12) 0.0215(4) Uani 1 d .
C2 C 0.9950(3) 0.08248(19) 0.15722(13) 0.0232(5) Uani 1 d .
H2 H 1.0765 0.0477 0.1938 0.028 Uiso 1 calc R
C3 C 0.8475(3) 0.07222(19) 0.16756(13) 0.0229(5) Uani 1 d .
C4 C 0.7630(3) 0.1379(2) 0.10023(14) 0.0262(5) Uani 1 d .
H4 H 0.6566 0.1446 0.0921 0.031 Uiso 1 calc R
C5 C 0.8534(2) 0.19040(19) 0.04824(12) 0.0212(4) Uani 1 d .
C10 C 1.1582(3) 0.2257(2) 0.08920(14) 0.0235(5) Uani 1 d .
C11 C 1.1462(3) 0.3257(2) 0.15158(15) 0.0334(6) Uani 1 d .
H11A H 1.2418 0.3676 0.1617 0.050 Uiso 1 calc R
H11B H 1.1233 0.2953 0.2062 0.050 Uiso 1 calc R
H11C H 1.0658 0.3781 0.1266 0.050 Uiso 1 calc R
C12 C 1.1943(3) 0.2739(3) 0.00372(16) 0.0398(7) Uani 1 d .
H12A H 1.1108 0.3223 -0.0230 0.060 Uiso 1 calc R
H12B H 1.2088 0.2101 -0.0349 0.060 Uiso 1 calc R
H12C H 1.2864 0.3202 0.0146 0.060 Uiso 1 calc R
C13 C 1.2944(3) 0.1515(3) 0.12613(17) 0.0386(6) Uani 1 d .
H13A H 1.3866 0.1973 0.1288 0.058 Uiso 1 calc R
H13B H 1.3004 0.0844 0.0890 0.058 Uiso 1 calc R
H13C H 1.2832 0.1256 0.1841 0.058 Uiso 1 calc R
C30 C 0.7825(3) 0.0059(3) 0.23565(12) 0.0284(4) Uani 1 d .
C31 C 0.9035(4) -0.0640(3) 0.29146(18) 0.0474(7) Uani 1 d .
H31A H 0.9510 -0.1168 0.2551 0.071 Uiso 1 calc R
H31B H 0.8578 -0.1084 0.3337 0.071 Uiso 1 calc R
H31C H 0.9796 -0.0118 0.3215 0.071 Uiso 1 calc R
C32 C 0.6600(4) -0.0766(2) 0.19266(18) 0.0455(7) Uani 1 d .
H32A H 0.5783 -0.0320 0.1598 0.068 Uiso 1 calc R
H32B H 0.6207 -0.1217 0.2369 0.068 Uiso 1 calc R
H32C H 0.7031 -0.1286 0.1538 0.068 Uiso 1 calc R
C33 C 0.7107(3) 0.0903(2) 0.29220(16) 0.0403(6) Uani 1 d .
H33A H 0.7886 0.1402 0.3231 0.061 Uiso 1 calc R
H33B H 0.6615 0.0471 0.3337 0.061 Uiso 1 calc R
H33C H 0.6359 0.1375 0.2560 0.061 Uiso 1 calc R
C50 C 0.7888(3) 0.2643(2) -0.02947(14) 0.0271(6) Uani 1 d .
C51 C 0.6161(3) 0.2534(3) -0.04688(19) 0.0493(8) Uani 1 d .
H51A H 0.5883 0.1720 -0.0551 0.074 Uiso 1 calc R
H51B H 0.5766 0.2968 -0.0988 0.074 Uiso 1 calc R
H51C H 0.5738 0.2843 0.0022 0.074 Uiso 1 calc R
C52 C 0.8213(3) 0.3927(2) -0.01380(15) 0.0355(6) Uani 1 d .
H52A H 0.7869 0.4164 0.0398 0.053 Uiso 1 calc R
H52B H 0.7680 0.4375 -0.0619 0.053 Uiso 1 calc R
H52C H 0.9296 0.4065 -0.0093 0.053 Uiso 1 calc R
C53 C 0.8447(4) 0.2255(3) -0.11282(15) 0.0458(8) Uani 1 d .
H53A H 0.9548 0.2284 -0.1046 0.069 Uiso 1 calc R
H53B H 0.8039 0.2769 -0.1601 0.069 Uiso 1 calc R
H53C H 0.8110 0.1465 -0.1267 0.069 Uiso 1 calc R

loop_
_atom_site_aniso_label
_atom_site_aniso_U_11
_atom_site_aniso_U_22
_atom_site_aniso_U_33
_atom_site_aniso_U_23
_atom_site_aniso_U_13
_atom_site_aniso_U_12
Cd1 0.03245(13) 0.02093(11) 0.03232(11) -0.00411(15) 0.00099(8) -0.00131(17)
C1 0.0211(11) 0.0229(11) 0.0214(9) -0.0005(8) 0.0066(8) -0.0018(9)
C2 0.0245(12) 0.0229(11) 0.0224(10) 0.0032(8) 0.0040(9) 0.0005(9)
C3 0.0249(12) 0.0212(11) 0.0238(10) -0.0006(8) 0.0073(9) -0.0012(9)
C4 0.0181(11) 0.0267(12) 0.0344(11) 0.0012(9) 0.0060(9) 0.0014(9)
C5 0.0214(12) 0.0208(10) 0.0210(9) -0.0017(8) 0.0019(8) -0.0016(9)
C10 0.0195(12) 0.0240(12) 0.0280(11) -0.0015(9) 0.0071(9) -0.0035(10)
C11 0.0303(14) 0.0347(13) 0.0350(12) -0.0065(10) 0.0040(10) -0.0055(11)
C12 0.0340(16) 0.0535(18) 0.0364(13) 0.0037(13) 0.0199(12) -0.0083(14)
C13 0.0178(12) 0.0467(16) 0.0515(15) 0.0022(12) 0.0056(11) 0.0019(11)
C30 0.0332(11) 0.0254(10) 0.0298(9) 0.0012(13) 0.0150(8) 0.0001(16)
C31 0.0548(19) 0.0448(18) 0.0467(15) 0.0252(13) 0.0210(14) 0.0085(15)
C32 0.0541(19) 0.0385(16) 0.0500(15) -0.0054(12) 0.0270(14) -0.0208(14)
C33 0.0551(19) 0.0357(14) 0.0350(13) -0.0009(11) 0.0221(12) -0.0003(13)
C50 0.0307(14) 0.0257(12) 0.0228(10) 0.0052(10) -0.0032(10) -0.0007(10)
C51 0.0332(15) 0.0493(18) 0.0584(16) 0.0183(14) -0.0156(13) -0.0024(13)
C52 0.0446(16) 0.0268(13) 0.0343(12) 0.0037(10) 0.0032(11) 0.0012(11)
C53 0.068(2) 0.0457(18) 0.0204(11) -0.0003(11) -0.0029(12) 0.0082(16)

loop_
_atom_type_symbol
_atom_type_description
_atom_type_scat_dispersion_real
_atom_type_scat_dispersion_imag
_atom_type_scat_source
C C 0.0033 0.0016 'International Tables Vol C Tables 4.2.6.8 and 6.1.1.4'
H H 0.0000 0.0000 'International Tables Vol C Tables 4.2.6.8 and 6.1.1.4'
Cd Cd -0.8075 1.2024 'International Tables Vol C Tables 4.2.6.8 and 6.1.1.4'

loop_
_geom_angle_atom_site_label_1
_geom_angle_atom_site_label_2
_geom_angle_atom_site_label_3
_geom_angle
_geom_angle_site_symmetry_1
_geom_angle_site_symmetry_3
C1 Cd1 C1 179.999(2) . 3_755
C1 Cd1 C2 146.24(7) . 3_755
C1 Cd1 C2 33.76(7) 3_755 3_755
C1 Cd1 C2 33.76(7) . .
C1 Cd1 C2 146.24(7) 3_755 .
C2 Cd1 C2 180.0 3_755 .
C1 Cd1 C5 33.11(7) . .
C1 Cd1 C5 146.90(7) 3_755 .
C2 Cd1 C5 128.72(6) 3_755 .
C2 Cd1 C5 51.29(6) . .
C1 Cd1 C5 146.89(7) . 3_755
C1 Cd1 C5 33.11(7) 3_755 3_755
C2 Cd1 C5 51.29(6) 3_755 3_755
C2 Cd1 C5 128.71(6) . 3_755
C5 Cd1 C5 180.0 . 3_755
C2 C1 C5 103.48(18) . .
C2 C1 C10 115.59(17) . .
C5 C1 C10 129.18(19) . .
C2 C1 Cd1 90.37(13) . .
C5 C1 Cd1 93.59(13) . .
C10 C1 Cd1 116.27(15) . .
C3 C2 C1 111.33(19) . .
C3 C2 Cd1 103.54(14) . .
C1 C2 Cd1 55.88(10) . .
C2 C3 C4 106.40(19) . .
C2 C3 C30 128.2(2) . .
C4 C3 C30 125.4(2) . .
C5 C4 C3 112.4(2) . .
C4 C5 C1 106.40(18) . .
C4 C5 C50 122.3(2) . .
C1 C5 C50 131.3(2) . .
C4 C5 Cd1 99.21(14) . .
C1 C5 Cd1 53.30(10) . .
C50 C5 Cd1 111.73(14) . .
C11 C10 C12 109.2(2) . .
C11 C10 C13 108.18(19) . .
C12 C10 C13 105.7(2) . .
C11 C10 C1 108.02(19) . .
C12 C10 C1 114.94(19) . .
C13 C10 C1 110.6(2) . .
C3 C30 C31 111.1(2) . .
C3 C30 C33 109.3(2) . .
C31 C30 C33 109.5(2) . .
C3 C30 C32 109.61(18) . .
C31 C30 C32 108.9(3) . .
C33 C30 C32 108.4(2) . .
C5 C50 C52 112.10(18) . .
C5 C50 C51 110.2(2) . .
C52 C50 C51 105.7(2) . .
C5 C50 C53 112.4(2) . .
C52 C50 C53 110.0(2) . .
C51 C50 C53 106.0(2) . .

loop_
_geom_bond_atom_site_label_1
_geom_bond_atom_site_label_2
_geom_bond_distance
_geom_bond_site_symmetry_2
Cd1 C1 2.201(2) .
Cd1 C1 2.201(2) 3_755
Cd1 C2 2.659(2) 3_755
Cd1 C2 2.659(2) .
Cd1 C5 2.740(2) .
Cd1 C5 2.740(2) 3_755
C1 C2 1.477(3) .
C1 C5 1.499(3) .
C1 C10 1.545(3) .
C2 C3 1.367(3) .
C3 C4 1.426(3) .
C3 C30 1.508(3) .
C4 C5 1.380(3) .
C5 C50 1.533(3) .
C10 C11 1.535(3) .
C10 C12 1.537(3) .
C10 C13 1.538(3) .
C30 C31 1.524(4) .
C30 C33 1.531(3) .
C30 C32 1.536(4) .
C50 C52 1.532(3) .
C50 C51 1.541(4) .
C50 C53 1.542(4) .
